data_4073794
loop_
_publ_author_name
'Jeletic, Matthew S.'
'Ghiviriga, Ion'
'Abboud, Khalil A.'
'Veige, Adam S.'

_publ_section_title
;
 Mono- and Bimetallic Rhodium(I) Complexes Supported by NewC2-Symmetric
 Bis-N-heterocyclic Carbene Ligands:&#x00A0; Metalation via CC Bond
 Cleavage under Mild Conditions
;
_journal_issue 22
_journal_name_full Organometallics
_journal_page_first 5267
_journal_paper_doi 10.1021/om700630u
_journal_volume 26
_journal_year 2007
_chemical_formula_sum 'C34 H30 N4'
_chemical_formula_weight 494.62
_chemical_name_systematic
; 
 ? 
;
_space_group_IT_number 14
_symmetry_cell_setting monoclinic
_symmetry_space_group_name_Hall '-P 2ybc'
_symmetry_space_group_name_H-M 'P 1 21/c 1'
_atom_sites_solution_hydrogens geom
_atom_sites_solution_primary direct
_atom_sites_solution_secondary difmap
_audit_creation_method SHELXL-97
_cell_angle_alpha 90.00
_cell_angle_beta 93.567(2)
_cell_angle_gamma 90.00
_cell_formula_units_Z 4
_cell_length_a 8.3292(6)
_cell_length_b 35.314(3)
_cell_length_c 8.6567(6)
_cell_measurement_reflns_used 67
_cell_measurement_temperature 173(2)
_cell_measurement_theta_max 28.0
_cell_measurement_theta_min 2.0
_cell_volume 2541.3(3)
_computing_cell_refinement 'Bruker SMART v5.624 & SAINT 6.36a (Bruker 1998)'
_computing_data_collection 'Bruker SMART v5.624 (Bruker 1998)'
_computing_data_reduction 'Bruker SHELXTL v6.14 (Bruker 2000)'
_computing_molecular_graphics 'Bruker SHELXTL v6.14'
_computing_publication_material 'Bruker SHELXTL v6.14'
_computing_structure_refinement 'Bruker SHELXTL v6.14'
_computing_structure_solution 'Bruker SHELXTL v6.14'
_diffrn_ambient_temperature 173(2)
_diffrn_measured_fraction_theta_full 1.000
_diffrn_measured_fraction_theta_max 1.000
_diffrn_measurement_device_type 'SMART CCD area detector'
_diffrn_measurement_method '\w scans'
_diffrn_radiation_monochromator graphite
_diffrn_radiation_source 'fine-focus sealed tube'
_diffrn_radiation_type MoK\a
_diffrn_radiation_wavelength 0.71073
_diffrn_reflns_av_R_equivalents 0.0567
_diffrn_reflns_av_sigmaI/netI 0.0649
_diffrn_reflns_limit_h_max 9
_diffrn_reflns_limit_h_min -9
_diffrn_reflns_limit_k_max 41
_diffrn_reflns_limit_k_min -41
_diffrn_reflns_limit_l_max 10
_diffrn_reflns_limit_l_min -6
_diffrn_reflns_number 13240
_diffrn_reflns_theta_full 25.00
_diffrn_reflns_theta_max 25.00
_diffrn_reflns_theta_min 1.15
_diffrn_standards_decay_% 1
_diffrn_standards_number 0
_exptl_absorpt_coefficient_mu 0.077
_exptl_absorpt_correction_T_max 0.9947
_exptl_absorpt_correction_T_min 0.9896
_exptl_absorpt_correction_type integration
_exptl_absorpt_process_details 'based on measured indexed crystal faces, Bruker SHELXTL  v6.12 (Bruker 1998)'
_exptl_crystal_colour yellow
_exptl_crystal_density_diffrn 1.293
_exptl_crystal_density_meas 0
_exptl_crystal_density_method 'not measured'
_exptl_crystal_description plates
_exptl_crystal_F_000 1048
_exptl_crystal_size_max 0.15
_exptl_crystal_size_mid 0.08
_exptl_crystal_size_min 0.07
_refine_diff_density_max 0.322
_refine_diff_density_min -0.210
_refine_diff_density_rms 0.047
_refine_ls_extinction_method none
_refine_ls_goodness_of_fit_ref 1.038
_refine_ls_hydrogen_treatment mixed
_refine_ls_matrix_type full
_refine_ls_number_parameters 343
_refine_ls_number_reflns 4470
_refine_ls_number_restraints 0
_refine_ls_restrained_S_all 1.038
_refine_ls_R_factor_all 0.0844
_refine_ls_R_factor_gt 0.0541
_refine_ls_shift/su_max 0.000
_refine_ls_shift/su_mean 0.000
_refine_ls_structure_factor_coef Fsqd
_refine_ls_weighting_details 'calc w=1/[\s^2^(Fo^2^)+(0.0534P)^2^+1.1963P] where P=(Fo^2^+2Fc^2^)/3'
_refine_ls_weighting_scheme calc
_refine_ls_wR_factor_gt 0.1224
_refine_ls_wR_factor_ref 0.1381
_reflns_number_gt 3219
_reflns_number_total 4470
_reflns_threshold_expression I>2\s(I)
_cod_data_source_file om700630u-file005.cif
_cod_data_source_block mj15
_cod_depositor_comments
;
The following automatic conversions were performed:

'_symmetry_cell_setting' value 'Monoclinic' changed to 'monoclinic'
according to /home/saulius/struct/CIF-dictionaries/cif_core.dic
dictionary named 'cif_core.dic' version 2.4.1 from 2010-06-29.

Automatic conversion script
Id: cif_fix_values 1715 2011-07-08 13:25:40Z adriana 
;
_cod_original_sg_symbol_H-M P21/c
_cod_database_code 4073794

loop_
_symmetry_equiv_pos_as_xyz
'x, y, z'
'-x, y+1/2, -z+1/2'
'-x, -y, -z'
'x, -y-1/2, z-1/2'

loop_
_atom_site_label
_atom_site_type_symbol
_atom_site_fract_x
_atom_site_fract_y
_atom_site_fract_z
_atom_site_U_iso_or_equiv
_atom_site_adp_type
_atom_site_occupancy
_atom_site_symmetry_multiplicity
_atom_site_calc_flag
_atom_site_refinement_flags
N1 N 1.1947(2) 0.06650(6) 0.6692(2) 0.0323(5) Uani 1 1 d .
N2 N 1.0620(2) 0.09744(6) 0.4691(2) 0.0296(5) Uani 1 1 d .
N3 N 0.9504(2) 0.15641(6) 0.7070(2) 0.0303(5) Uani 1 1 d .
N4 N 1.1632(2) 0.13522(6) 0.8733(2) 0.0297(5) Uani 1 1 d .
C1 C 1.1076(3) 0.09995(7) 0.6292(3) 0.0291(6) Uani 1 1 d .
C2 C 1.1793(4) 0.04926(8) 0.8210(3) 0.0441(7) Uani 1 1 d .
H2A H 1.2467 0.0265 0.8303 0.066 Uiso 1 1 calc R
H2B H 1.0668 0.0423 0.8325 0.066 Uiso 1 1 calc R
H2C H 1.2141 0.0674 0.9021 0.066 Uiso 1 1 calc R
C3 C 1.1904(3) 0.04328(7) 0.5369(3) 0.0318(6) Uani 1 1 d .
C4 C 1.2501(3) 0.00737(8) 0.5169(3) 0.0419(7) Uani 1 1 d .
H4A H 1.3021 -0.0061 0.6009 0.050 Uiso 1 1 calc R
C5 C 1.2318(4) -0.00869(8) 0.3691(3) 0.0474(8) Uani 1 1 d .
H5A H 1.2712 -0.0335 0.3526 0.057 Uiso 1 1 calc R
C6 C 1.1574(3) 0.01104(8) 0.2470(3) 0.0425(7) Uani 1 1 d .
H6A H 1.1490 -0.0002 0.1471 0.051 Uiso 1 1 calc R
C7 C 1.0945(3) 0.04696(8) 0.2673(3) 0.0359(6) Uani 1 1 d .
H7A H 1.0414 0.0603 0.1835 0.043 Uiso 1 1 calc R
C8 C 1.1118(3) 0.06277(7) 0.4136(3) 0.0284(6) Uani 1 1 d .
C9 C 1.0730(3) 0.12787(7) 0.7281(3) 0.0296(6) Uani 1 1 d .
C10 C 0.9721(3) 0.18137(7) 0.8338(3) 0.0277(6) Uani 1 1 d .
C11 C 0.8890(3) 0.21380(7) 0.8670(3) 0.0318(6) Uani 1 1 d .
H11A H 0.7993 0.2219 0.8023 0.038 Uiso 1 1 calc R
C12 C 0.9407(3) 0.23446(7) 0.9987(3) 0.0338(6) Uani 1 1 d .
H12A H 0.8859 0.2571 1.0230 0.041 Uiso 1 1 calc R
C13 C 1.0699(3) 0.22252(7) 1.0941(3) 0.0334(6) Uani 1 1 d .
H13A H 1.1024 0.2369 1.1833 0.040 Uiso 1 1 calc R
C14 C 1.1534(3) 0.18940(7) 1.0607(3) 0.0300(6) Uani 1 1 d .
H14A H 1.2433 0.1812 1.1251 0.036 Uiso 1 1 calc R
C15 C 1.1012(3) 0.16905(7) 0.9317(3) 0.0263(5) Uani 1 1 d .
C16 C 1.3391(3) 0.13267(8) 0.8773(3) 0.0392(7) Uani 1 1 d .
H16A H 1.3841 0.1383 0.9821 0.059 Uiso 1 1 calc R
H16B H 1.3802 0.1510 0.8044 0.059 Uiso 1 1 calc R
H16C H 1.3705 0.1070 0.8480 0.059 Uiso 1 1 calc R
C17 C 1.0273(3) 0.13009(7) 0.3696(3) 0.0291(6) Uani 1 1 d .
H17A H 1.0323 0.1220 0.2605 0.035 Uiso 1 1 calc R
H17B H 1.1128 0.1492 0.3907 0.035 Uiso 1 1 calc R
C18 C 0.8621(3) 0.14915(7) 0.3888(3) 0.0256(5) Uani 1 1 d .
H18A H 0.8840 0.1749 0.4337 0.031 Uiso 1 1 calc R
C19 C 0.7616(3) 0.12737(7) 0.5041(3) 0.0266(5) Uani 1 1 d .
H19A H 0.8039 0.1009 0.5130 0.032 Uiso 1 1 calc R
C20 C 0.7814(3) 0.14577(8) 0.6627(3) 0.0344(6) Uani 1 1 d .
H20A H 0.7134 0.1688 0.6633 0.041 Uiso 1 1 calc R
H20B H 0.7429 0.1280 0.7408 0.041 Uiso 1 1 calc R
C21 C 0.7592(3) 0.15491(7) 0.2329(3) 0.0255(5) Uani 1 1 d .
H21A H 0.8231 0.1663 0.1506 0.031 Uiso 1 1 calc R
C22 C 0.6901(3) 0.11665(7) 0.1860(3) 0.0257(5) Uani 1 1 d .
C23 C 0.7201(3) 0.09667(7) 0.0533(3) 0.0314(6) Uani 1 1 d .
H23A H 0.7910 0.1066 -0.0183 0.038 Uiso 1 1 calc R
C24 C 0.6453(3) 0.06190(8) 0.0260(3) 0.0381(7) Uani 1 1 d .
H24A H 0.6651 0.0480 -0.0649 0.046 Uiso 1 1 calc R
C25 C 0.5421(3) 0.04743(7) 0.1307(3) 0.0393(7) Uani 1 1 d .
H25A H 0.4889 0.0240 0.1094 0.047 Uiso 1 1 calc R
C26 C 0.5157(3) 0.06682(7) 0.2666(3) 0.0324(6) Uani 1 1 d .
H26A H 0.4477 0.0564 0.3398 0.039 Uiso 1 1 calc R
C27 C 0.5895(3) 0.10152(7) 0.2940(3) 0.0264(5) Uani 1 1 d .
C28 C 0.5825(3) 0.12551(7) 0.4386(3) 0.0256(5) Uani 1 1 d .
H28A H 0.5105 0.1142 0.5146 0.031 Uiso 1 1 calc R
C29 C 0.5309(3) 0.16501(7) 0.3911(3) 0.0255(5) Uani 1 1 d .
C30 C 0.4115(3) 0.18653(7) 0.4540(3) 0.0298(6) Uani 1 1 d .
H30A H 0.3504 0.1763 0.5332 0.036 Uiso 1 1 calc R
C31 C 0.3821(3) 0.22326(7) 0.3998(3) 0.0340(6) Uani 1 1 d .
H31A H 0.3018 0.2383 0.4434 0.041 Uiso 1 1 calc R
C32 C 0.4693(3) 0.23783(7) 0.2833(3) 0.0344(6) Uani 1 1 d .
H32A H 0.4471 0.2627 0.2455 0.041 Uiso 1 1 calc R
C33 C 0.5899(3) 0.21631(7) 0.2205(3) 0.0312(6) Uani 1 1 d .
H33A H 0.6493 0.2264 0.1398 0.037 Uiso 1 1 calc R
C34 C 0.6224(3) 0.18026(7) 0.2761(3) 0.0258(5) Uani 1 1 d .

loop_
_atom_site_aniso_label
_atom_site_aniso_U_11
_atom_site_aniso_U_22
_atom_site_aniso_U_33
_atom_site_aniso_U_23
_atom_site_aniso_U_13
_atom_site_aniso_U_12
N1 0.0347(12) 0.0344(12) 0.0274(11) 0.0035(9) -0.0018(9) 0.0077(10)
N2 0.0287(11) 0.0357(12) 0.0236(11) -0.0010(9) -0.0035(8) 0.0058(9)
N3 0.0249(11) 0.0404(12) 0.0250(11) -0.0016(9) -0.0037(8) 0.0065(9)
N4 0.0242(11) 0.0370(12) 0.0268(11) -0.0018(9) -0.0071(8) 0.0043(9)
C1 0.0244(13) 0.0350(14) 0.0272(13) 0.0014(11) -0.0045(10) 0.0050(11)
C2 0.0553(19) 0.0453(17) 0.0308(15) 0.0073(13) -0.0039(13) -0.0020(14)
C3 0.0282(14) 0.0340(14) 0.0333(15) -0.0014(11) 0.0033(11) 0.0014(11)
C4 0.0486(18) 0.0363(16) 0.0410(17) 0.0051(13) 0.0047(13) 0.0059(13)
C5 0.0556(19) 0.0320(15) 0.056(2) -0.0049(14) 0.0145(15) 0.0022(14)
C6 0.0459(17) 0.0434(17) 0.0390(16) -0.0091(13) 0.0091(13) -0.0028(14)
C7 0.0322(14) 0.0443(16) 0.0308(14) -0.0033(12) -0.0007(11) 0.0018(12)
C8 0.0244(13) 0.0330(14) 0.0278(13) -0.0023(11) 0.0019(10) 0.0010(11)
C9 0.0274(13) 0.0357(14) 0.0250(13) -0.0005(11) -0.0046(10) 0.0021(11)
C10 0.0272(13) 0.0367(14) 0.0191(12) 0.0016(10) 0.0015(10) 0.0004(11)
C11 0.0308(14) 0.0362(14) 0.0283(14) 0.0072(11) 0.0024(11) 0.0077(12)
C12 0.0357(15) 0.0311(14) 0.0358(15) 0.0022(11) 0.0114(12) -0.0013(11)
C13 0.0308(14) 0.0382(15) 0.0318(14) -0.0054(11) 0.0062(11) -0.0089(12)
C14 0.0243(13) 0.0392(15) 0.0261(13) 0.0013(11) -0.0017(10) -0.0044(11)
C15 0.0256(13) 0.0296(13) 0.0235(12) 0.0024(10) 0.0012(10) -0.0019(10)
C16 0.0250(14) 0.0534(17) 0.0383(16) -0.0062(13) -0.0057(11) 0.0053(12)
C17 0.0236(13) 0.0377(14) 0.0259(13) 0.0030(11) 0.0005(10) 0.0020(11)
C18 0.0208(12) 0.0328(13) 0.0229(12) 0.0004(10) -0.0021(9) -0.0022(10)
C19 0.0211(12) 0.0355(14) 0.0228(12) 0.0034(10) -0.0013(9) 0.0009(10)
C20 0.0254(13) 0.0524(17) 0.0247(13) 0.0014(12) -0.0033(10) 0.0030(12)
C21 0.0239(12) 0.0309(13) 0.0215(12) 0.0043(10) -0.0005(9) 0.0007(10)
C22 0.0228(12) 0.0302(13) 0.0232(12) 0.0026(10) -0.0048(10) 0.0035(10)
C23 0.0302(14) 0.0395(15) 0.0240(13) 0.0003(11) -0.0017(10) 0.0087(11)
C24 0.0402(16) 0.0389(16) 0.0343(15) -0.0095(12) -0.0056(12) 0.0110(13)
C25 0.0364(15) 0.0316(15) 0.0482(17) -0.0066(13) -0.0107(13) 0.0022(12)
C26 0.0260(13) 0.0321(14) 0.0384(15) 0.0029(12) -0.0033(11) -0.0003(11)
C27 0.0195(12) 0.0302(13) 0.0287(13) 0.0031(10) -0.0044(10) 0.0014(10)
C28 0.0198(12) 0.0345(14) 0.0225(12) 0.0027(10) 0.0016(9) -0.0015(10)
C29 0.0194(12) 0.0357(14) 0.0207(12) -0.0030(10) -0.0050(9) -0.0012(10)
C30 0.0227(13) 0.0434(15) 0.0228(13) -0.0061(11) -0.0027(10) 0.0005(11)
C31 0.0280(14) 0.0401(15) 0.0331(14) -0.0111(12) -0.0053(11) 0.0084(11)
C32 0.0344(15) 0.0306(14) 0.0372(15) -0.0037(11) -0.0069(12) 0.0027(12)
C33 0.0276(14) 0.0343(14) 0.0307(14) 0.0014(11) -0.0053(10) -0.0011(11)
C34 0.0221(12) 0.0313(13) 0.0233(13) -0.0015(10) -0.0048(10) -0.0010(10)

loop_
_atom_type_symbol
_atom_type_description
_atom_type_scat_dispersion_real
_atom_type_scat_dispersion_imag
_atom_type_scat_source
C C 0.0033 0.0016 'International Tables Vol C Tables 4.2.6.8 and 6.1.1.4'
H H 0.0000 0.0000 'International Tables Vol C Tables 4.2.6.8 and 6.1.1.4'
N N 0.0061 0.0033 'International Tables Vol C Tables 4.2.6.8 and 6.1.1.4'

loop_
_geom_angle_atom_site_label_1
_geom_angle_atom_site_label_2
_geom_angle_atom_site_label_3
_geom_angle
C3 N1 C1 107.46(19)
C3 N1 C2 119.4(2)
C1 N1 C2 119.7(2)
C8 N2 C1 109.03(19)
C8 N2 C17 123.08(19)
C1 N2 C17 124.0(2)
C10 N3 C9 106.46(18)
C10 N3 C20 115.67(19)
C9 N3 C20 120.7(2)
C15 N4 C9 106.36(18)
C15 N4 C16 115.6(2)
C9 N4 C16 118.3(2)
C9 C1 N2 127.7(2)
C9 C1 N1 125.5(2)
N2 C1 N1 106.79(19)
C4 C3 C8 120.9(2)
C4 C3 N1 130.4(2)
C8 C3 N1 108.7(2)
C3 C4 C5 117.9(3)
C6 C5 C4 120.9(3)
C5 C6 C7 121.3(3)
C8 C7 C6 117.8(2)
C7 C8 N2 131.0(2)
C7 C8 C3 121.2(2)
N2 C8 C3 107.8(2)
C1 C9 N3 127.6(2)
C1 C9 N4 124.2(2)
N3 C9 N4 108.11(19)
C11 C10 C15 120.7(2)
C11 C10 N3 129.8(2)
C15 C10 N3 109.5(2)
C10 C11 C12 118.1(2)
C13 C12 C11 121.1(2)
C12 C13 C14 120.7(2)
C15 C14 C13 117.9(2)
C14 C15 C10 121.5(2)
C14 C15 N4 129.1(2)
C10 C15 N4 109.4(2)
N2 C17 C18 115.14(19)
C19 C18 C17 111.90(19)
C19 C18 C21 109.39(18)
C17 C18 C21 113.94(19)
C20 C19 C18 109.7(2)
C20 C19 C28 113.15(19)
C18 C19 C28 109.24(18)
N3 C20 C19 113.0(2)
C22 C21 C34 108.31(19)
C22 C21 C18 107.07(18)
C34 C21 C18 104.11(18)
C23 C22 C27 120.4(2)
C23 C22 C21 126.3(2)
C27 C22 C21 113.3(2)
C22 C23 C24 119.3(2)
C25 C24 C23 120.3(2)
C24 C25 C26 120.6(2)
C27 C26 C25 119.3(2)
C26 C27 C22 120.1(2)
C26 C27 C28 126.6(2)
C22 C27 C28 113.2(2)
C29 C28 C27 108.43(18)
C29 C28 C19 107.98(19)
C27 C28 C19 103.75(18)
C30 C29 C34 120.2(2)
C30 C29 C28 126.6(2)
C34 C29 C28 113.1(2)
C29 C30 C31 119.4(2)
C32 C31 C30 120.2(2)
C31 C32 C33 120.4(2)
C34 C33 C32 119.7(2)
C33 C34 C29 119.9(2)
C33 C34 C21 126.4(2)
C29 C34 C21 113.6(2)

loop_
_geom_bond_atom_site_label_1
_geom_bond_atom_site_label_2
_geom_bond_distance
N1 C3 1.407(3)
N1 C1 1.418(3)
N1 C2 1.462(3)
N2 C8 1.388(3)
N2 C1 1.417(3)
N2 C17 1.457(3)
N3 C10 1.411(3)
N3 C9 1.438(3)
N3 C20 1.484(3)
N4 C15 1.408(3)
N4 C9 1.448(3)
N4 C16 1.466(3)
C1 C9 1.349(3)
C3 C4 1.377(4)
C3 C8 1.398(3)
C4 C5 1.399(4)
C5 C6 1.381(4)
C6 C7 1.388(4)
C7 C8 1.383(3)
C10 C11 1.377(3)
C10 C15 1.397(3)
C11 C12 1.399(4)
C12 C13 1.381(4)
C13 C14 1.400(4)
C14 C15 1.375(3)
C17 C18 1.551(3)
C18 C19 1.546(3)
C18 C21 1.566(3)
C19 C20 1.519(3)
C19 C28 1.564(3)
C21 C22 1.514(3)
C21 C34 1.514(3)
C22 C23 1.384(3)
C22 C27 1.400(3)
C23 C24 1.390(4)
C24 C25 1.385(4)
C25 C26 1.391(4)
C26 C27 1.385(3)
C27 C28 1.516(3)
C28 C29 1.509(3)
C29 C30 1.390(3)
C29 C34 1.399(3)
C30 C31 1.396(4)
C31 C32 1.378(4)
C32 C33 1.397(3)
C33 C34 1.382(3)
